data_7213682
loop_
_publ_author_name
'Carter, Korey P.'
'Pope, Simon J. A.'
'Cahill, Christopher L.'

_publ_section_title
;
 A series of Ln-p-chlorobenzoic acid--terpyridine complexes: lanthanide
 contraction effects, supramolecular interactions and luminescent behavior
;
_journal_issue 10
_journal_name_full CrystEngComm
_journal_page_first 1873
_journal_paper_doi 10.1039/c3ce42267d
_journal_volume 16
_journal_year 2014
_chemical_formula_sum 'C72 H50 Cl6 N6 Nd2 O14'
_chemical_formula_weight 1724.36
_space_group_crystal_system triclinic
_space_group_IT_number 2
_space_group_name_Hall '-P 1'
_space_group_name_H-M_alt 'P -1'
_symmetry_cell_setting triclinic
_symmetry_Int_Tables_number 2
_symmetry_space_group_name_Hall '-P 1'
_symmetry_space_group_name_H-M 'P -1'
_atom_sites_solution_hydrogens geom
_audit_creation_method SHELXL-2013
_cell_angle_alpha 85.263(2)
_cell_angle_beta 85.703(2)
_cell_angle_gamma 71.627(2)
_cell_formula_units_Z 1
_cell_length_a 9.8762(14)
_cell_length_b 13.3762(19)
_cell_length_c 13.760(2)
_cell_measurement_reflns_used 25210
_cell_measurement_temperature 100(2)
_cell_measurement_theta_max 47.019
_cell_measurement_theta_min 4.352
_cell_volume 1716.9(4)
_computing_cell_refinement 'SAINT, Bruker-AXS'
_computing_data_collection 'APEX, Bruker-AXS'
_computing_data_reduction 'SAINT, Bruker-AXS'
_computing_molecular_graphics 'Crystal Maker (Palmer, 2009)'
_computing_publication_material 'WINGX (Farrugia, 2012)'
_computing_structure_refinement 'SHELXL-2013 (Sheldrick, 2013)'
_computing_structure_solution 'SHELXS-2013 (Sheldrick, 2013)'
_diffrn_ambient_temperature 100(2)
_diffrn_measured_fraction_theta_full 1.000
_diffrn_measured_fraction_theta_max 0.922
_diffrn_measurement_device_type 'Bruker APEX II CCD'
_diffrn_measurement_method 'omega scans'
_diffrn_radiation_probe x-ray
_diffrn_radiation_type MoK\a
_diffrn_radiation_wavelength 0.71073
_diffrn_reflns_av_R_equivalents 0.0637
_diffrn_reflns_av_unetI/netI 0.0801
_diffrn_reflns_Laue_measured_fraction_full 1.000
_diffrn_reflns_Laue_measured_fraction_max 0.922
_diffrn_reflns_limit_h_max 13
_diffrn_reflns_limit_h_min -13
_diffrn_reflns_limit_k_max 18
_diffrn_reflns_limit_k_min -18
_diffrn_reflns_limit_l_max 19
_diffrn_reflns_limit_l_min -19
_diffrn_reflns_number 25209
_diffrn_reflns_point_group_measured_fraction_full 1.000
_diffrn_reflns_point_group_measured_fraction_max 0.922
_diffrn_reflns_theta_full 25.500
_diffrn_reflns_theta_max 30.199
_diffrn_reflns_theta_min 1.487
_diffrn_source 'fine-focus sealed tube'
_exptl_absorpt_coefficient_mu 1.800
_exptl_absorpt_correction_T_max 0.7460
_exptl_absorpt_correction_T_min 0.6543
_exptl_absorpt_correction_type empirical
_exptl_absorpt_process_details 'SADABS, Bruker-AXS (2008)'
_exptl_crystal_colour Colorless
_exptl_crystal_density_diffrn 1.668
_exptl_crystal_description Plate
_exptl_crystal_F_000 858
_exptl_crystal_recrystallization_method Hydrothermal
_exptl_crystal_size_max 0.13
_exptl_crystal_size_mid 0.07
_exptl_crystal_size_min 0.05
_refine_diff_density_max 2.576
_refine_diff_density_min -1.398
_refine_diff_density_rms 0.148
_refine_ls_extinction_method none
_refine_ls_goodness_of_fit_ref 1.038
_refine_ls_hydrogen_treatment constr
_refine_ls_matrix_type full
_refine_ls_number_parameters 451
_refine_ls_number_reflns 9391
_refine_ls_number_restraints 0
_refine_ls_restrained_S_all 1.038
_refine_ls_R_factor_all 0.0615
_refine_ls_R_factor_gt 0.0434
_refine_ls_shift/su_max 0.001
_refine_ls_shift/su_mean 0.000
_refine_ls_structure_factor_coef Fsqd
_refine_ls_weighting_details 'w=1/[\s^2^(Fo^2^)+(0.0406P)^2^+0.4454P] where P=(Fo^2^+2Fc^2^)/3'
_refine_ls_weighting_scheme calc
_refine_ls_wR_factor_gt 0.0957
_refine_ls_wR_factor_ref 0.1048
_reflns_Friedel_coverage 0.000
_reflns_number_gt 7458
_reflns_number_total 9391
_reflns_threshold_expression 'I > 2\s(I)'
_cod_data_source_file c3ce42267d.txt
_cod_data_source_block Compound_2
_cod_original_cell_volume 1717.0(4)
_cod_database_code 7213682
_shelx_space_group_comment
;
The symmetry employed for this shelxl refinement is uniquely defined
by the following loop, which should always be used as a source of
symmetry information in preference to the above space-group names.
They are only intended as comments.
;
_shelxl_version_number 2013-4

loop_
_space_group_symop_operation_xyz
'x, y, z'
'-x, -y, -z'

loop_
_atom_site_label
_atom_site_type_symbol
_atom_site_fract_x
_atom_site_fract_y
_atom_site_fract_z
_atom_site_U_iso_or_equiv
_atom_site_adp_type
_atom_site_occupancy
_atom_site_site_symmetry_order
_atom_site_calc_flag
_atom_site_refinement_flags_posn
_atom_site_refinement_flags_adp
Nd1 Nd 0.13844(2) 0.29973(2) 0.49382(2) 0.01565(7) Uani 1 1 d . .
O5 O 0.1562(3) 0.4436(2) 0.38835(19) 0.0213(6) Uani 1 1 d . .
O3 O 0.1047(3) 0.2432(2) 0.33750(19) 0.0223(6) Uani 1 1 d . .
O1 O 0.2847(3) 0.2267(2) 0.63845(19) 0.0204(6) Uani 1 1 d . .
O6 O 0.0241(3) 0.4070(2) 0.62477(19) 0.0271(7) Uani 1 1 d . .
N1 N 0.3877(3) 0.2211(2) 0.4033(2) 0.0165(6) Uani 1 1 d . .
O4 O -0.1184(3) 0.2728(3) 0.2953(2) 0.0306(7) Uani 1 1 d . .
O2 O 0.3178(4) 0.3740(2) 0.5705(2) 0.0319(7) Uani 1 1 d . .
N2 N 0.2442(3) 0.0914(2) 0.4871(2) 0.0154(6) Uani 1 1 d . .
N3 N -0.0018(3) 0.1835(3) 0.5924(2) 0.0193(7) Uani 1 1 d . .
OW1 O -0.1226(3) 0.3829(3) 0.4541(2) 0.0324(7) Uani 1 1 d . .
C6 C 0.3570(4) 0.0482(3) 0.4252(3) 0.0155(7) Uani 1 1 d . .
C17 C 0.4045(4) 0.3119(3) 0.7306(3) 0.0203(8) Uani 1 1 d . .
C16 C 0.3325(4) 0.3040(3) 0.6408(3) 0.0209(8) Uani 1 1 d . .
C9 C 0.2175(4) -0.0806(3) 0.5230(3) 0.0208(8) Uani 1 1 d . .
H9 H 0.1686 -0.1227 0.5571 0.025 Uiso 1 1 calc R U
C23 C 0.0135(4) 0.2403(3) 0.2795(3) 0.0190(8) Uani 1 1 d . .
C5 C 0.4334(4) 0.1202(3) 0.3770(3) 0.0163(7) Uani 1 1 d . .
C10 C 0.1777(4) 0.0272(3) 0.5363(3) 0.0168(7) Uani 1 1 d . .
C1 C 0.4566(4) 0.2878(3) 0.3647(3) 0.0206(8) Uani 1 1 d . .
H1 H 0.4260 0.3566 0.3842 0.025 Uiso 1 1 calc R U
C11 C 0.0586(4) 0.0782(3) 0.6064(3) 0.0177(8) Uani 1 1 d . .
C2 C 0.5708(4) 0.2595(3) 0.2972(3) 0.0230(8) Uani 1 1 d . .
H2 H 0.6165 0.3078 0.2718 0.028 Uiso 1 1 calc R U
C3 C 0.6146(4) 0.1570(4) 0.2688(3) 0.0269(9) Uani 1 1 d . .
H3 H 0.6898 0.1355 0.2225 0.032 Uiso 1 1 calc R U
C31 C 0.0989(4) 0.5239(3) 0.2297(3) 0.0174(7) Uani 1 1 d . .
C7 C 0.4019(4) -0.0589(3) 0.4093(3) 0.0196(8) Uani 1 1 d . .
H7 H 0.4791 -0.0867 0.3660 0.024 Uiso 1 1 calc R U
C30 C 0.0747(4) 0.5197(3) 0.3392(3) 0.0185(8) Uani 1 1 d . .
C18 C 0.4104(5) 0.2386(3) 0.8091(3) 0.0249(9) Uani 1 1 d . .
H18 H 0.3708 0.1847 0.8046 0.030 Uiso 1 1 calc R U
C8 C 0.3315(4) -0.1238(3) 0.4580(3) 0.0226(8) Uani 1 1 d . .
H8 H 0.3599 -0.1954 0.4474 0.027 Uiso 1 1 calc R U
C34 C 0.1436(4) 0.5335(3) 0.0294(3) 0.0220(8) Uani 1 1 d . .
C14 C -0.1675(4) 0.1781(3) 0.7285(3) 0.0265(9) Uani 1 1 d . .
H14 H -0.2452 0.2137 0.7683 0.032 Uiso 1 1 calc R U
C25 C 0.2196(5) 0.1534(3) 0.1649(3) 0.0246(9) Uani 1 1 d . .
H25 H 0.2801 0.1650 0.2083 0.029 Uiso 1 1 calc R U
C19 C 0.4740(5) 0.2445(4) 0.8936(3) 0.0282(9) Uani 1 1 d . .
H19 H 0.4767 0.1956 0.9461 0.034 Uiso 1 1 calc R U
C32 C 0.0227(4) 0.6124(3) 0.1741(3) 0.0221(8) Uani 1 1 d . .
H32 H -0.0432 0.6683 0.2047 0.027 Uiso 1 1 calc R U
C33 C 0.0441(5) 0.6180(3) 0.0733(3) 0.0249(9) Uani 1 1 d . .
H33 H -0.0070 0.6771 0.0359 0.030 Uiso 1 1 calc R U
C20 C 0.5337(4) 0.3244(4) 0.8985(3) 0.0272(9) Uani 1 1 d . .
C4 C 0.5465(4) 0.0866(3) 0.3093(3) 0.0227(8) Uani 1 1 d . .
H4 H 0.5764 0.0172 0.2912 0.027 Uiso 1 1 calc R U
C12 C 0.0114(4) 0.0193(3) 0.6823(3) 0.0263(9) Uani 1 1 d . .
H12 H 0.0552 -0.0531 0.6914 0.032 Uiso 1 1 calc R U
C24 C 0.0720(4) 0.1902(3) 0.1843(3) 0.0224(8) Uani 1 1 d . .
C13 C -0.1026(5) 0.0715(4) 0.7441(3) 0.0289(10) Uani 1 1 d . .
H13 H -0.1347 0.0341 0.7958 0.035 Uiso 1 1 calc R U
C22 C 0.4655(5) 0.3918(3) 0.7379(3) 0.0253(9) Uani 1 1 d . .
H22 H 0.4627 0.4411 0.6857 0.030 Uiso 1 1 calc R U
C15 C -0.1145(4) 0.2312(3) 0.6518(3) 0.0239(9) Uani 1 1 d . .
H15 H -0.1588 0.3034 0.6409 0.029 Uiso 1 1 calc R U
C29 C -0.0176(5) 0.1741(3) 0.1181(3) 0.0262(9) Uani 1 1 d . .
H29 H -0.1161 0.1995 0.1297 0.031 Uiso 1 1 calc R U
C21 C 0.5296(5) 0.3985(4) 0.8216(3) 0.0290(10) Uani 1 1 d . .
H21 H 0.5697 0.4521 0.8263 0.035 Uiso 1 1 calc R U
C26 C 0.2776(6) 0.0996(4) 0.0814(3) 0.0351(11) Uani 1 1 d . .
H26 H 0.3759 0.0746 0.0686 0.042 Uiso 1 1 calc R U
C27 C 0.1842(6) 0.0845(4) 0.0182(3) 0.0383(12) Uani 1 1 d . .
C28 C 0.0387(6) 0.1206(4) 0.0346(3) 0.0338(11) Uani 1 1 d . .
H28 H -0.0213 0.1094 -0.0094 0.041 Uiso 1 1 calc R U
Cl3 Cl 0.17303(11) 0.54206(9) -0.09714(7) 0.0285(2) Uani 1 1 d . .
Cl1 Cl 0.61217(13) 0.33214(12) 1.00607(9) 0.0419(3) Uani 1 1 d . .
Cl2 Cl 0.2575(2) 0.01525(13) -0.08575(10) 0.0668(5) Uani 1 1 d . .
C36 C 0.1947(4) 0.4396(3) 0.1833(3) 0.0195(8) Uani 1 1 d . .
H36 H 0.2440 0.3794 0.2202 0.023 Uiso 1 1 calc R U
C35 C 0.2176(4) 0.4440(3) 0.0829(3) 0.0215(8) Uani 1 1 d . .
H35 H 0.2819 0.3874 0.0521 0.026 Uiso 1 1 calc R U

loop_
_atom_site_aniso_label
_atom_site_aniso_U_11
_atom_site_aniso_U_22
_atom_site_aniso_U_33
_atom_site_aniso_U_23
_atom_site_aniso_U_13
_atom_site_aniso_U_12
Nd1 0.02011(11) 0.01254(10) 0.01029(10) -0.00284(7) 0.00122(7) 0.00069(7)
O5 0.0284(15) 0.0182(14) 0.0122(13) -0.0004(10) -0.0010(11) -0.0001(11)
O3 0.0186(14) 0.0277(15) 0.0187(14) -0.0061(12) -0.0035(11) -0.0028(12)
O1 0.0231(14) 0.0172(13) 0.0184(14) -0.0047(11) -0.0040(11) -0.0011(11)
O6 0.0416(18) 0.0168(14) 0.0141(14) -0.0035(11) 0.0043(12) 0.0026(13)
N1 0.0147(15) 0.0168(15) 0.0160(16) -0.0035(12) -0.0017(12) -0.0012(12)
O4 0.0192(15) 0.050(2) 0.0230(16) -0.0029(14) -0.0014(12) -0.0106(14)
O2 0.054(2) 0.0288(16) 0.0159(15) -0.0016(12) -0.0048(14) -0.0173(15)
N2 0.0168(15) 0.0163(15) 0.0128(15) -0.0026(12) -0.0025(12) -0.0040(12)
N3 0.0200(16) 0.0203(16) 0.0164(16) -0.0050(13) 0.0006(13) -0.0039(13)
OW1 0.0237(15) 0.0441(19) 0.0204(15) 0.0004(14) 0.0018(12) 0.0012(14)
C6 0.0143(17) 0.0158(17) 0.0140(17) -0.0028(14) -0.0004(14) -0.0006(14)
C17 0.0210(19) 0.023(2) 0.0186(19) -0.0093(16) 0.0035(15) -0.0079(16)
C16 0.026(2) 0.0181(19) 0.0168(19) -0.0065(15) 0.0011(16) -0.0035(16)
C9 0.0205(19) 0.0186(18) 0.022(2) -0.0019(15) -0.0061(16) -0.0026(15)
C23 0.023(2) 0.0222(19) 0.0127(18) 0.0016(15) -0.0013(15) -0.0096(16)
C5 0.0168(18) 0.0171(18) 0.0134(17) -0.0047(14) -0.0032(14) -0.0016(14)
C10 0.0181(18) 0.0169(18) 0.0134(17) 0.0006(14) -0.0026(14) -0.0024(15)
C1 0.0211(19) 0.0202(19) 0.020(2) 0.0015(15) -0.0037(16) -0.0059(16)
C11 0.0146(17) 0.0221(19) 0.0170(18) -0.0027(15) -0.0011(14) -0.0063(15)
C2 0.0190(19) 0.029(2) 0.022(2) 0.0029(17) -0.0016(16) -0.0098(17)
C3 0.021(2) 0.040(3) 0.020(2) -0.0064(18) 0.0062(16) -0.0102(19)
C31 0.0229(19) 0.0144(17) 0.0135(18) -0.0018(14) 0.0006(15) -0.0038(15)
C7 0.0196(19) 0.0172(18) 0.0190(19) -0.0051(15) -0.0028(15) 0.0001(15)
C30 0.026(2) 0.0137(17) 0.0136(18) -0.0033(14) 0.0030(15) -0.0027(15)
C18 0.032(2) 0.030(2) 0.017(2) -0.0021(17) -0.0013(17) -0.0153(19)
C8 0.022(2) 0.0191(19) 0.024(2) -0.0068(16) -0.0086(16) 0.0005(16)
C34 0.026(2) 0.031(2) 0.0103(17) -0.0032(16) 0.0012(15) -0.0117(18)
C14 0.022(2) 0.033(2) 0.024(2) -0.0105(18) 0.0073(17) -0.0079(18)
C25 0.028(2) 0.030(2) 0.020(2) -0.0053(17) 0.0018(17) -0.0157(18)
C19 0.028(2) 0.039(3) 0.020(2) -0.0012(18) 0.0009(17) -0.015(2)
C32 0.028(2) 0.0165(19) 0.0169(19) -0.0020(15) 0.0019(16) 0.0003(16)
C33 0.031(2) 0.021(2) 0.0169(19) 0.0045(16) -0.0025(17) -0.0006(17)
C20 0.022(2) 0.042(3) 0.019(2) -0.0122(19) 0.0014(16) -0.0097(19)
C4 0.0196(19) 0.028(2) 0.022(2) -0.0088(17) 0.0009(16) -0.0070(17)
C12 0.025(2) 0.027(2) 0.023(2) 0.0029(17) -0.0013(17) -0.0043(18)
C24 0.032(2) 0.023(2) 0.0162(19) 0.0012(15) -0.0014(16) -0.0134(17)
C13 0.032(2) 0.035(2) 0.020(2) 0.0027(18) 0.0044(18) -0.013(2)
C22 0.033(2) 0.026(2) 0.019(2) -0.0071(16) 0.0062(17) -0.0124(18)
C15 0.0188(19) 0.027(2) 0.024(2) -0.0083(17) 0.0044(16) -0.0041(16)
C29 0.040(2) 0.031(2) 0.0146(19) 0.0057(16) -0.0039(18) -0.022(2)
C21 0.029(2) 0.032(2) 0.029(2) -0.0101(19) 0.0039(18) -0.0142(19)
C26 0.045(3) 0.035(3) 0.030(2) -0.010(2) 0.018(2) -0.021(2)
C27 0.073(4) 0.036(3) 0.017(2) -0.0073(19) 0.010(2) -0.035(3)
C28 0.058(3) 0.035(3) 0.019(2) -0.0010(19) -0.004(2) -0.029(2)
Cl3 0.0328(6) 0.0430(6) 0.0111(4) -0.0033(4) 0.0024(4) -0.0140(5)
Cl1 0.0323(6) 0.0711(9) 0.0283(6) -0.0170(6) -0.0049(5) -0.0203(6)
Cl2 0.1167(14) 0.0732(10) 0.0338(7) -0.0313(7) 0.0349(8) -0.0645(10)
C36 0.0190(19) 0.0198(19) 0.0156(18) -0.0036(15) 0.0010(15) -0.0002(15)
C35 0.024(2) 0.022(2) 0.0167(19) -0.0111(16) 0.0033(15) -0.0035(16)

loop_
_atom_type_symbol
_atom_type_description
_atom_type_scat_dispersion_real
_atom_type_scat_dispersion_imag
_atom_type_scat_source
C C 0.0033 0.0016 'International Tables Vol C Tables 4.2.6.8 and 6.1.1.4'
H H 0.0000 0.0000 'International Tables Vol C Tables 4.2.6.8 and 6.1.1.4'
N N 0.0061 0.0033 'International Tables Vol C Tables 4.2.6.8 and 6.1.1.4'
O O 0.0106 0.0060 'International Tables Vol C Tables 4.2.6.8 and 6.1.1.4'
Cl Cl 0.1484 0.1585 'International Tables Vol C Tables 4.2.6.8 and 6.1.1.4'
Nd Nd -0.1943 3.0179 'International Tables Vol C Tables 4.2.6.8 and 6.1.1.4'

loop_
_geom_angle_atom_site_label_1
_geom_angle_atom_site_label_2
_geom_angle_atom_site_label_3
_geom_angle
_geom_angle_site_symmetry_1
O5 Nd1 O6 94.05(9) .
O5 Nd1 O3 78.66(9) .
O6 Nd1 O3 144.59(10) .
O5 Nd1 O1 125.22(9) .
O6 Nd1 O1 73.68(9) .
O3 Nd1 O1 138.23(9) .
O5 Nd1 OW1 80.10(10) .
O6 Nd1 OW1 73.14(10) .
O3 Nd1 OW1 71.48(9) .
O1 Nd1 OW1 139.29(9) .
O5 Nd1 O2 74.03(9) .
O6 Nd1 O2 69.31(10) .
O3 Nd1 O2 138.09(9) .
O1 Nd1 O2 51.49(9) .
OW1 Nd1 O2 132.05(10) .
O5 Nd1 N1 77.88(10) .
O6 Nd1 N1 141.99(10) .
O3 Nd1 N1 70.82(9) .
O1 Nd1 N1 80.94(9) .
OW1 Nd1 N1 139.23(9) .
O2 Nd1 N1 72.77(10) .
O5 Nd1 N3 153.88(10) .
O6 Nd1 N3 77.71(10) .
O3 Nd1 N3 93.68(10) .
O1 Nd1 N3 76.65(10) .
OW1 Nd1 N3 73.80(10) .
O2 Nd1 N3 123.90(9) .
N1 Nd1 N3 123.46(10) .
O5 Nd1 N2 134.17(9) .
O6 Nd1 N2 131.02(9) .
O3 Nd1 N2 68.67(9) .
O1 Nd1 N2 71.03(9) .
OW1 Nd1 N2 116.51(10) .
O2 Nd1 N2 110.48(9) .
N1 Nd1 N2 61.76(10) .
N3 Nd1 N2 61.97(10) .
O5 Nd1 C16 100.02(11) .
O6 Nd1 C16 66.64(11) .
O3 Nd1 C16 148.57(10) .
O1 Nd1 C16 25.76(10) .
OW1 Nd1 C16 139.71(10) .
O2 Nd1 C16 26.00(10) .
N1 Nd1 C16 78.16(10) .
N3 Nd1 C16 99.27(11) .
N2 Nd1 C16 92.44(10) .
C30 O5 Nd1 138.2(3) .
C23 O3 Nd1 144.8(2) .
C16 O1 Nd1 95.5(2) .
C30 O6 Nd1 152.4(3) 2_566
C1 N1 C5 118.8(3) .
C1 N1 Nd1 118.2(2) .
C5 N1 Nd1 121.5(2) .
C16 O2 Nd1 90.1(2) .
C10 N2 C6 118.4(3) .
C10 N2 Nd1 121.0(2) .
C6 N2 Nd1 120.2(2) .
C15 N3 C11 118.1(3) .
C15 N3 Nd1 118.5(3) .
C11 N3 Nd1 120.6(2) .
N2 C6 C7 121.6(3) .
N2 C6 C5 116.9(3) .
C7 C6 C5 121.4(3) .
C18 C17 C22 118.8(4) .
C18 C17 C16 119.5(4) .
C22 C17 C16 121.6(4) .
O1 C16 O2 121.6(4) .
O1 C16 C17 117.7(3) .
O2 C16 C17 120.6(4) .
O1 C16 Nd1 58.8(2) .
O2 C16 Nd1 63.9(2) .
C17 C16 Nd1 167.9(3) .
C8 C9 C10 118.7(4) .
C8 C9 H9 120.6 .
C10 C9 H9 120.6 .
O4 C23 O3 125.5(4) .
O4 C23 C24 118.4(3) .
O3 C23 C24 116.0(3) .
N1 C5 C4 121.0(4) .
N1 C5 C6 116.6(3) .
C4 C5 C6 122.4(3) .
N2 C10 C9 122.5(3) .
N2 C10 C11 116.0(3) .
C9 C10 C11 121.5(3) .
N1 C1 C2 123.3(4) .
N1 C1 H1 118.4 .
C2 C1 H1 118.4 .
N3 C11 C12 122.0(4) .
N3 C11 C10 116.7(3) .
C12 C11 C10 121.4(3) .
C3 C2 C1 117.6(4) .
C3 C2 H2 121.2 .
C1 C2 H2 121.2 .
C2 C3 C4 119.8(4) .
C2 C3 H3 120.1 .
C4 C3 H3 120.1 .
C32 C31 C36 119.4(3) .
C32 C31 C30 119.6(3) .
C36 C31 C30 121.0(3) .
C8 C7 C6 119.8(4) .
C8 C7 H7 120.1 .
C6 C7 H7 120.1 .
O6 C30 O5 124.5(3) 2_566
O6 C30 C31 117.5(3) 2_566
O5 C30 C31 118.0(3) .
C19 C18 C17 121.1(4) .
C19 C18 H18 119.4 .
C17 C18 H18 119.4 .
C7 C8 C9 118.9(4) .
C7 C8 H8 120.5 .
C9 C8 H8 120.5 .
C35 C34 C33 121.8(4) .
C35 C34 Cl3 119.7(3) .
C33 C34 Cl3 118.5(3) .
C13 C14 C15 118.3(4) .
C13 C14 H14 120.9 .
C15 C14 H14 120.9 .
C26 C25 C24 121.0(4) .
C26 C25 H25 119.5 .
C24 C25 H25 119.5 .
C18 C19 C20 118.7(4) .
C18 C19 H19 120.6 .
C20 C19 H19 120.6 .
C33 C32 C31 120.5(4) .
C33 C32 H32 119.7 .
C31 C32 H32 119.7 .
C32 C33 C34 118.6(4) .
C32 C33 H33 120.7 .
C34 C33 H33 120.7 .
C19 C20 C21 121.5(4) .
C19 C20 Cl1 118.5(4) .
C21 C20 Cl1 120.0(3) .
C3 C4 C5 119.4(4) .
C3 C4 H4 120.3 .
C5 C4 H4 120.3 .
C13 C12 C11 118.5(4) .
C13 C12 H12 120.7 .
C11 C12 H12 120.7 .
C29 C24 C25 119.0(4) .
C29 C24 C23 121.4(4) .
C25 C24 C23 119.4(4) .
C14 C13 C12 119.9(4) .
C14 C13 H13 120.1 .
C12 C13 H13 120.1 .
C21 C22 C17 120.7(4) .
C21 C22 H22 119.6 .
C17 C22 H22 119.6 .
N3 C15 C14 123.2(4) .
N3 C15 H15 118.4 .
C14 C15 H15 118.4 .
C28 C29 C24 120.6(4) .
C28 C29 H29 119.7 .
C24 C29 H29 119.7 .
C22 C21 C20 119.1(4) .
C22 C21 H21 120.4 .
C20 C21 H21 120.4 .
C27 C26 C25 117.9(5) .
C27 C26 H26 121.1 .
C25 C26 H26 121.1 .
C28 C27 C26 122.6(4) .
C28 C27 Cl2 119.7(4) .
C26 C27 Cl2 117.7(4) .
C27 C28 C29 118.9(4) .
C27 C28 H28 120.6 .
C29 C28 H28 120.6 .
C35 C36 C31 120.8(4) .
C35 C36 H36 119.6 .
C31 C36 H36 119.6 .
C34 C35 C36 118.8(4) .
C34 C35 H35 120.6 .
C36 C35 H35 120.6 .

loop_
_geom_bond_atom_site_label_1
_geom_bond_atom_site_label_2
_geom_bond_distance
_geom_bond_site_symmetry_2
Nd1 O5 2.357(3) .
Nd1 O6 2.384(3) .
Nd1 O3 2.418(3) .
Nd1 O1 2.495(3) .
Nd1 OW1 2.546(3) .
Nd1 O2 2.609(3) .
Nd1 N1 2.616(3) .
Nd1 N3 2.628(3) .
Nd1 N2 2.657(3) .
Nd1 C16 2.905(4) .
O5 C30 1.262(4) .
O3 C23 1.259(4) .
O1 C16 1.268(5) .
O6 C30 1.251(4) 2_566
N1 C1 1.339(5) .
N1 C5 1.352(5) .
O4 C23 1.245(5) .
O2 C16 1.273(5) .
N2 C10 1.348(5) .
N2 C6 1.354(4) .
N3 C15 1.348(5) .
N3 C11 1.349(5) .
C6 C7 1.391(5) .
C6 C5 1.488(5) .
C17 C18 1.389(6) .
C17 C22 1.396(5) .
C17 C16 1.498(5) .
C9 C8 1.388(5) .
C9 C10 1.393(5) .
C9 H9 0.9300 .
C23 C24 1.513(5) .
C5 C4 1.383(5) .
C10 C11 1.489(5) .
C1 C2 1.382(5) .
C1 H1 0.9300 .
C11 C12 1.396(5) .
C2 C3 1.382(6) .
C2 H2 0.9300 .
C3 C4 1.381(6) .
C3 H3 0.9300 .
C31 C32 1.389(5) .
C31 C36 1.389(5) .
C31 C30 1.508(5) .
C7 C8 1.378(6) .
C7 H7 0.9300 .
C30 O6 1.251(4) 2_566
C18 C19 1.382(6) .
C18 H18 0.9300 .
C8 H8 0.9300 .
C34 C35 1.377(6) .
C34 C33 1.391(6) .
C34 Cl3 1.744(4) .
C14 C13 1.373(6) .
C14 C15 1.386(6) .
C14 H14 0.9300 .
C25 C26 1.394(6) .
C25 C24 1.396(6) .
C25 H25 0.9300 .
C19 C20 1.382(6) .
C19 H19 0.9300 .
C32 C33 1.386(5) .
C32 H32 0.9300 .
C33 H33 0.9300 .
C20 C21 1.383(6) .
C20 Cl1 1.746(4) .
C4 H4 0.9300 .
C12 C13 1.391(6) .
C12 H12 0.9300 .
C24 C29 1.390(6) .
C13 H13 0.9300 .
C22 C21 1.377(6) .
C22 H22 0.9300 .
C15 H15 0.9300 .
C29 C28 1.390(6) .
C29 H29 0.9300 .
C21 H21 0.9300 .
C26 C27 1.384(7) .
C26 H26 0.9300 .
C27 C28 1.371(7) .
C27 Cl2 1.752(5) .
C28 H28 0.9300 .
C36 C35 1.382(5) .
C36 H36 0.9300 .
C35 H35 0.9300 .
